data_2244028
loop_
_publ_author_name
'Luz, Eduardo Q.'
'Santana, Francielli S.'
'Silverio, Gabriel L.'
'Tullio, Suelen C. M. C.'
'Iodice, Bianca'
'Prola, Lizi\^e D. T.'
'Barbosa, Ronilson V.'
'Rampon, Daniel S.'

_publ_section_title
;
 Crystal structures of
 3-halo-2-organochalcogenylbenzo[<i>b</i>]chalcogenophenes
;
_journal_issue 3
_journal_name_full 'Acta Crystallographica Section E'
_journal_page_first
;
;
_journal_paper_doi 10.1107/S2056989022000962
_journal_volume 78
_journal_year 2022
_chemical_formula_iupac 'C14 H9 I Se2'
_chemical_formula_moiety 'C14 H9 I Se2'
_chemical_formula_structural C14H9ISe2
_chemical_formula_sum 'C14 H9 I Se2'
_chemical_formula_weight 462.03
_chemical_name_systematic
;
3-Iodo-2-(phenylselanyl)benzo[<i>b</i>]selenophene
;
_space_group_crystal_system monoclinic
_space_group_IT_number 14
_space_group_name_Hall '-P 2ybc'
_space_group_name_H-M_alt 'P 1 21/c 1'
_atom_sites_solution_hydrogens difmap
_atom_sites_solution_primary direct
_atom_sites_solution_secondary difmap
_audit_creation_method SHELXL-2018/3
_cell_angle_alpha 90
_cell_angle_beta 95.585(2)
_cell_angle_gamma 90
_cell_formula_units_Z 4
_cell_length_a 12.9606(6)
_cell_length_b 13.5999(7)
_cell_length_c 8.0448(4)
_cell_measurement_reflns_used 9830
_cell_measurement_temperature 292(2)
_cell_measurement_theta_max 27.92
_cell_measurement_theta_min 2.95
_cell_volume 1411.27(12)
_computing_cell_refinement
;
SAINT (Bruker, 2002)
;
_computing_data_collection
;
APEX3 (Bruker, 2015)
;
_computing_data_reduction
;
SAINT (Bruker, 2002)
;
_computing_molecular_graphics
;
DIAMOND (Brandenburg & Putz, 2006)
;
_computing_publication_material
;
SHELXL97 (Sheldrick, 2008) and WINGX (Farrugia, 2012)
;
_computing_structure_refinement
;
<i>SHELXL2018/3</i> (Sheldrick, 2015b)
;
_computing_structure_solution
;
SHELXT (Sheldrick, 2015a)
;
_diffrn_ambient_temperature 292(2)
_diffrn_detector_area_resol_mean 10.4167
_diffrn_measured_fraction_theta_full 0.998
_diffrn_measured_fraction_theta_max 0.999
_diffrn_measurement_device_type 'Bruker D8 Venture/Photon 100 CMOS'
_diffrn_measurement_method '\f and \w scans'
_diffrn_radiation_monochromator graphite
_diffrn_radiation_type MoK\a
_diffrn_radiation_wavelength 0.71073
_diffrn_reflns_av_R_equivalents 0.0536
_diffrn_reflns_av_unetI/netI 0.0220
_diffrn_reflns_limit_h_max 17
_diffrn_reflns_limit_h_min -17
_diffrn_reflns_limit_k_max 17
_diffrn_reflns_limit_k_min -17
_diffrn_reflns_limit_l_max 10
_diffrn_reflns_limit_l_min -10
_diffrn_reflns_number 54241
_diffrn_reflns_theta_full 25.242
_diffrn_reflns_theta_max 27.955
_diffrn_reflns_theta_min 2.952
_diffrn_source 'fine-focus sealed tube'
_exptl_absorpt_coefficient_mu 7.402
_exptl_absorpt_correction_T_max 0.7456
_exptl_absorpt_correction_T_min 0.3900
_exptl_absorpt_correction_type multi-scan
_exptl_absorpt_process_details
;
(SADABS; Krause <i>et al.</i>,  2015)
;
_exptl_crystal_colour colourless
_exptl_crystal_density_diffrn 2.175
_exptl_crystal_description parallelepiped
_exptl_crystal_F_000 856
_exptl_crystal_size_max 0.509
_exptl_crystal_size_mid 0.473
_exptl_crystal_size_min 0.235
_refine_diff_density_max 1.140
_refine_diff_density_min -1.818
_refine_ls_extinction_method none
_refine_ls_goodness_of_fit_ref 1.042
_refine_ls_hydrogen_treatment refall
_refine_ls_matrix_type full
_refine_ls_number_parameters 190
_refine_ls_number_reflns 3391
_refine_ls_number_restraints 0
_refine_ls_restrained_S_all 1.042
_refine_ls_R_factor_all 0.0530
_refine_ls_R_factor_gt 0.0366
_refine_ls_shift/su_max 0.001
_refine_ls_shift/su_mean 0.000
_refine_ls_structure_factor_coef Fsqd
_refine_ls_weighting_details 'w=1/[\s^2^(Fo^2^)+(0.0300P)^2^+4.7810P] where P=(Fo^2^+2Fc^2^)/3'
_refine_ls_weighting_scheme calc
_refine_ls_wR_factor_gt 0.0768
_refine_ls_wR_factor_ref 0.0832
_reflns_number_gt 2702
_reflns_number_total 3391
_reflns_threshold_expression 'I > 2\s(I)'
_cod_data_source_file jy2015sup1.cif
_cod_data_source_block 4
_cod_original_sg_symbol_H-M 'P 21/c'
_cod_database_code 2244028
_shelx_space_group_comment
;
The symmetry employed for this shelxl refinement is uniquely defined
by the following loop, which should always be used as a source of
symmetry information in preference to the above space-group names.
They are only intended as comments.
;

loop_
_space_group_symop_operation_xyz
'x, y, z'
'-x, y+1/2, -z+1/2'
'-x, -y, -z'
'x, -y-1/2, z-1/2'

loop_
_atom_site_type_symbol
_atom_site_label
_atom_site_fract_x
_atom_site_fract_y
_atom_site_fract_z
_atom_site_U_iso_or_equiv
_atom_site_adp_type
_atom_site_calc_flag
_atom_site_occupancy
_atom_site_disorder_assembly
_atom_site_disorder_group
C C2 0.7614(3) 0.4907(3) 0.4123(5) 0.0348(9) Uani d 1 . .
C C3 0.7104(3) 0.4513(3) 0.5349(5) 0.0353(9) Uani d 1 . .
C C4 0.6366(3) 0.5137(4) 0.6061(5) 0.0395(10) Uani d 1 . .
C C5 0.5726(4) 0.4915(5) 0.7306(6) 0.0511(13) Uani d 1 . .
C C6 0.5065(4) 0.5634(6) 0.7810(7) 0.0655(18) Uani d 1 . .
C C7 0.5049(5) 0.6563(6) 0.7130(8) 0.0693(19) Uani d 1 . .
C C8 0.5669(5) 0.6814(5) 0.5885(7) 0.0587(15) Uani d 1 . .
C C9 0.6321(4) 0.6082(4) 0.5366(6) 0.0447(11) Uani d 1 . .
C C11 0.8883(3) 0.5295(3) 0.1453(5) 0.0354(9) Uani d 1 . .
C C12 0.9754(4) 0.5864(4) 0.1749(6) 0.0407(10) Uani d 1 . .
C C13 0.9950(4) 0.6605(4) 0.0638(7) 0.0512(13) Uani d 1 . .
C C14 0.9290(5) 0.6751(4) -0.0757(7) 0.0569(15) Uani d 1 . .
C C15 0.8411(6) 0.6181(5) -0.1068(8) 0.0673(17) Uani d 1 . .
C C16 0.8210(5) 0.5442(5) 0.0037(8) 0.0566(14) Uani d 1 . .
I I1 0.74197(2) 0.30752(2) 0.61759(4) 0.04627(11) Uani d 1 . .
Se Se1 0.72215(4) 0.62182(4) 0.36770(7) 0.05061(15) Uani d 1 . .
Se Se10 0.86334(4) 0.42591(4) 0.29872(7) 0.04875(15) Uani d 1 . .
H H5 0.575(4) 0.430(4) 0.777(6) 0.033(12) Uiso d 1 . .
H H6 0.465(5) 0.541(5) 0.859(8) 0.08(2) Uiso d 1 . .
H H8 0.571(5) 0.750(5) 0.540(8) 0.069(19) Uiso d 1 . .
H H7 0.459(5) 0.703(5) 0.757(8) 0.08(2) Uiso d 1 . .
H H12 1.022(4) 0.576(4) 0.263(7) 0.052(16) Uiso d 1 . .
H H13 1.057(5) 0.701(5) 0.085(8) 0.068(18) Uiso d 1 . .
H H14 0.941(6) 0.724(6) -0.147(9) 0.09(2) Uiso d 1 . .
H H15 0.793(6) 0.631(5) -0.196(9) 0.09(2) Uiso d 1 . .
H H16 0.768(5) 0.507(5) -0.015(8) 0.08(2) Uiso d 1 . .

loop_
_atom_site_aniso_label
_atom_site_aniso_U_11
_atom_site_aniso_U_22
_atom_site_aniso_U_33
_atom_site_aniso_U_12
_atom_site_aniso_U_13
_atom_site_aniso_U_23
C2 0.035(2) 0.028(2) 0.041(2) -0.0025(17) 0.0056(18) -0.0003(17)
C3 0.033(2) 0.036(2) 0.037(2) -0.0010(17) 0.0029(17) -0.0001(18)
C4 0.034(2) 0.050(3) 0.034(2) -0.0012(19) -0.0009(17) -0.0065(19)
C5 0.041(3) 0.072(4) 0.039(3) 0.004(2) 0.003(2) -0.007(3)
C6 0.044(3) 0.111(6) 0.042(3) 0.007(3) 0.008(2) -0.015(3)
C7 0.062(4) 0.090(5) 0.054(3) 0.033(3) 0.000(3) -0.024(3)
C8 0.064(3) 0.059(4) 0.051(3) 0.023(3) -0.006(3) -0.014(3)
C9 0.040(2) 0.050(3) 0.043(3) 0.007(2) 0.000(2) -0.009(2)
C11 0.037(2) 0.032(2) 0.039(2) 0.0015(17) 0.0112(18) -0.0031(17)
C12 0.040(2) 0.042(3) 0.040(2) -0.004(2) 0.008(2) -0.003(2)
C13 0.054(3) 0.039(3) 0.064(3) -0.012(2) 0.021(3) -0.004(2)
C14 0.079(4) 0.038(3) 0.057(3) 0.008(3) 0.025(3) 0.014(2)
C15 0.076(4) 0.070(4) 0.054(3) 0.013(3) -0.008(3) 0.007(3)
C16 0.052(3) 0.055(3) 0.061(3) -0.009(3) -0.006(3) 0.001(3)
I1 0.04859(18) 0.04025(18) 0.05068(19) -0.00477(13) 0.00843(13) 0.01099(13)
Se1 0.0609(3) 0.0314(3) 0.0616(3) 0.0050(2) 0.0163(2) 0.0066(2)
Se10 0.0558(3) 0.0320(3) 0.0628(3) 0.0051(2) 0.0282(2) 0.0073(2)

loop_
_atom_type_symbol
_atom_type_description
_atom_type_scat_dispersion_real
_atom_type_scat_dispersion_imag
_atom_type_scat_source
C C 0.0033 0.0016 'International Tables Vol C Tables 4.2.6.8 and 6.1.1.4'
H H 0.0000 0.0000 'International Tables Vol C Tables 4.2.6.8 and 6.1.1.4'
I I -0.4742 1.8119 'International Tables Vol C Tables 4.2.6.8 and 6.1.1.4'
Se Se -0.0929 2.2259 'International Tables Vol C Tables 4.2.6.8 and 6.1.1.4'

loop_
_geom_angle_atom_site_label_1
_geom_angle_atom_site_label_2
_geom_angle_atom_site_label_3
_geom_angle_site_symmetry_1
_geom_angle_site_symmetry_3
_geom_angle
_geom_angle_publ_flag
C3 C2 Se1 . . 111.9(3) ?
C3 C2 Se10 . . 125.6(3) ?
Se1 C2 Se10 . . 122.5(2) ?
C2 C3 C4 . . 116.7(4) ?
C2 C3 I1 . . 120.5(3) ?
C4 C3 I1 . . 122.8(3) ?
C5 C4 C9 . . 118.7(5) ?
C5 C4 C3 . . 128.6(5) ?
C9 C4 C3 . . 112.7(4) ?
C6 C5 C4 . . 119.1(6) ?
C6 C5 H5 . . 122(3) ?
C4 C5 H5 . . 119(3) ?
C7 C6 C5 . . 121.1(6) ?
C7 C6 H6 . . 127(4) ?
C5 C6 H6 . . 112(5) ?
C6 C7 C8 . . 121.8(5) ?
C6 C7 H7 . . 117(4) ?
C8 C7 H7 . . 122(4) ?
C7 C8 C9 . . 116.8(6) ?
C7 C8 H8 . . 124(4) ?
C9 C8 H8 . . 119(4) ?
C8 C9 C4 . . 122.5(5) ?
C8 C9 Se1 . . 125.5(5) ?
C4 C9 Se1 . . 111.9(3) ?
C12 C11 C16 . . 120.4(5) ?
C12 C11 Se10 . . 119.3(4) ?
C16 C11 Se10 . . 120.3(4) ?
C11 C12 C13 . . 119.8(5) ?
C11 C12 H12 . . 122(4) ?
C13 C12 H12 . . 118(4) ?
C14 C13 C12 . . 119.9(5) ?
C14 C13 H13 . . 120(4) ?
C12 C13 H13 . . 120(4) ?
C13 C14 C15 . . 120.7(5) ?
C13 C14 H14 . . 120(5) ?
C15 C14 H14 . . 119(5) ?
C14 C15 C16 . . 119.7(6) ?
C14 C15 H15 . . 121(5) ?
C16 C15 H15 . . 119(5) ?
C11 C16 C15 . . 119.5(5) ?
C11 C16 H16 . . 119(5) ?
C15 C16 H16 . . 121(5) ?
C2 Se1 C9 . . 86.8(2) ?
C2 Se10 C11 . . 97.92(18) ?

loop_
_geom_bond_atom_site_label_1
_geom_bond_atom_site_label_2
_geom_bond_site_symmetry_2
_geom_bond_distance
_geom_bond_publ_flag
C2 C3 . 1.351(6) ?
C2 Se1 . 1.880(4) ?
C2 Se10 . 1.895(4) ?
C3 C4 . 1.438(6) ?
C3 I1 . 2.093(4) ?
C4 C5 . 1.393(7) ?
C4 C9 . 1.402(7) ?
C5 C6 . 1.386(8) ?
C5 H5 . 0.92(5) ?
C6 C7 . 1.377(10) ?
C6 H6 . 0.92(7) ?
C7 C8 . 1.386(10) ?
C7 H7 . 0.96(7) ?
C8 C9 . 1.396(7) ?
C8 H8 . 1.01(7) ?
C9 Se1 . 1.885(5) ?
C11 C12 . 1.370(6) ?
C11 C16 . 1.380(7) ?
C11 Se10 . 1.921(4) ?
C12 C13 . 1.387(7) ?
C12 H12 . 0.90(6) ?
C13 C14 . 1.358(9) ?
C13 H13 . 0.97(6) ?
C14 C15 . 1.381(9) ?
C14 H14 . 0.90(7) ?
C15 C16 . 1.383(9) ?
C15 H15 . 0.92(7) ?
C16 H16 . 0.86(7) ?

loop_
_geom_torsion_atom_site_label_1
_geom_torsion_atom_site_label_2
_geom_torsion_atom_site_label_3
_geom_torsion_atom_site_label_4
_geom_torsion_site_symmetry_1
_geom_torsion_site_symmetry_2
_geom_torsion_site_symmetry_3
_geom_torsion_site_symmetry_4
_geom_torsion
_geom_torsion_publ_flag
Se1 C2 C3 C4 . . . . 0.8(5) ?
Se10 C2 C3 C4 . . . . 179.3(3) ?
Se1 C2 C3 I1 . . . . -177.8(2) ?
Se10 C2 C3 I1 . . . . 0.7(6) ?
C2 C3 C4 C5 . . . . 178.7(5) ?
I1 C3 C4 C5 . . . . -2.7(7) ?
C2 C3 C4 C9 . . . . -1.6(6) ?
I1 C3 C4 C9 . . . . 177.0(3) ?
C9 C4 C5 C6 . . . . 0.3(7) ?
C3 C4 C5 C6 . . . . 180.0(5) ?
C4 C5 C6 C7 . . . . -1.5(8) ?
C5 C6 C7 C8 . . . . 1.8(9) ?
C6 C7 C8 C9 . . . . -0.8(9) ?
C7 C8 C9 C4 . . . . -0.5(8) ?
C7 C8 C9 Se1 . . . . 178.8(4) ?
C5 C4 C9 C8 . . . . 0.7(7) ?
C3 C4 C9 C8 . . . . -179.1(5) ?
C5 C4 C9 Se1 . . . . -178.7(4) ?
C3 C4 C9 Se1 . . . . 1.6(5) ?
C16 C11 C12 C13 . . . . 1.4(7) ?
Se10 C11 C12 C13 . . . . 179.1(4) ?
C11 C12 C13 C14 . . . . -1.3(8) ?
C12 C13 C14 C15 . . . . 1.2(9) ?
C13 C14 C15 C16 . . . . -1.1(10) ?
C12 C11 C16 C15 . . . . -1.3(8) ?
Se10 C11 C16 C15 . . . . -178.9(5) ?
C14 C15 C16 C11 . . . . 1.1(10) ?
C3 C2 Se1 C9 . . . . 0.1(3) ?
Se10 C2 Se1 C9 . . . . -178.5(3) ?
C8 C9 Se1 C2 . . . . 179.7(5) ?
C4 C9 Se1 C2 . . . . -1.0(4) ?
C3 C2 Se10 C11 . . . . 177.6(4) ?
Se1 C2 Se10 C11 . . . . -4.0(3) ?

_cod_database_fobs_code 2244028
